data_2000382
loop_
_publ_author_name
'Deshayes, L.'
'Keller, N.'
'Lance, M.'
'Nierlich, M.'
'Vigner, D.'

_publ_section_title
;
 Structure of pentakis(dimethyl sulfoxide)dioxouranium(VI)
 bis(tetrafluoroborate)
;
_journal_issue 12
_journal_name_full 'Acta Crystallographica Section C'
_journal_page_first 2209
_journal_page_last 2211
_journal_paper_doi 10.1107/S0108270192003536
_journal_volume 48
_journal_year 1992
_chemical_formula_moiety 'C10 H30 O7 S5 U1,2(B1 F4)'
_chemical_formula_sum 'C10 H30 B2 F8 O7 S5 U'
_chemical_formula_weight 834.28
_space_group_IT_number 2
_space_group_name_Hall '-P 1'
_space_group_name_H-M_alt 'P -1'
_symmetry_cell_setting triclinic
_symmetry_space_group_name_Hall '-P 1'
_symmetry_space_group_name_H-M 'P -1'
_cell_angle_alpha 72.64(2)
_cell_angle_beta 64.20(2)
_cell_angle_gamma 62.74(2)
_cell_formula_units_Z 4
_cell_length_a 11.455(3)
_cell_length_b 12.401(4)
_cell_length_c 12.549(3)
_cell_volume 1415.7(8)
_diffrn_radiation_type Mo
_diffrn_radiation_wavelength 0.71073
_exptl_absorpt_coefficient_mu 11.73
_exptl_crystal_density_diffrn 3.914
_exptl_crystal_F_000 1600
_cod_data_source_file du0328.cif
_cod_data_source_block du0328a
_cod_original_cell_volume 1415(2)
_cod_original_formula_sum 'C10 H30 B2 F8 O7 S5 U1'
_cod_database_code 2000382

loop_
_space_group_symop_id
_space_group_symop_operation_xyz
1 x,y,z
2 -x,-y,-z

loop_
_atom_site_label
_atom_site_fract_x
_atom_site_fract_y
_atom_site_fract_z
_atom_site_attached_hydrogens
U .21479(5) .47438(4) .22685(4) 0
S1 .2265(4) .7413(3) .0124(3) 0
S2 .2642(3) .4338(3) -.0591(3) 0
S3 .2719(3) .1762(3) .2223(3) 0
S4 .2931(3) .2917(3) .4902(3) 0
S5 .1752(5) .6366(4) .4416(4) 0
F1 .2189(9) .9110(10) .7536(8) 0
F2 .1280(10) .7887(9) .7490(10) 0
F3 .1680(10) .9240(10) .5957(8) 0
F4 -.0010(10) .0190(10) .2350(10) 0
F5 .4858(9) .8266(9) .1770(8) 0
F6 .3200(10) .1740(10) .8250(10) 0
F7 .4330(10) .2810(10) .6733(9) 0
F8 .4790(10) .9183(9) .3132(9) 0
O1 .2424(9) .6622(7) .1296(7) 0
O2 .1818(8) .5182(7) .0400(6) 0
O3 .1752(8) .3107(6) .2084(7) 0
O4 .2200(8) .3271(7) .4010(7) 0
O5 .2657(8) .5461(7) .3505(7) 0
O11 .0316(8) .5541(8) .2944(8) 0
O12 .3979(7) .3939(7) .1574(7) 0
C1 .2830(10) .8610(10) .0010(10) 3
C2 .039(2) .8290(10) .0500(10) 3
C3 .397(2) .4900(10) -.166(2) 3
C4 .1490(10) .489(2) -.1440(10) 3
C5 .279(2) .1120(10) .1070(10) 3
C6 .1620(10) .1070(10) .3470(10) 3
C7 .473(2) .201(2) .411(2) 3
C8 .240(2) .1730(10) .5920(10) 3
C9 .189(2) .7760(10) .3770(10) 3
C10 .284(2) .594(2) .528(2) 3
B1 .133(2) .9000(10) .7130(10) 0
B2 .450(2) .176(2) .750(2) 0

loop_
_geom_bond_atom_site_label_1
_geom_bond_atom_site_label_2
_geom_bond_distance
U O1 2.379(5)
U O2 2.401(5)
U O3 2.365(5)
U O4 2.397(5)
U O5 2.372(5)
U O11 1.775(5)
U O12 1.779(5)
S1 O1 1.538(5)
S2 O2 1.543(5)
S3 O3 1.531(5)
S4 O4 1.528(5)
S5 O5 1.520(5)
F1 F2 2.220(10)
F1 F3 2.244(9)
F1 F4 2.186(9)
F2 F3 2.180(10)
F2 F4 2.170(10)
F3 F4 2.190(10)
F5 F6 2.210(10)
F5 F7 2.254(9)
F5 F8 2.276(9)
F6 F7 2.240(10)
F6 F8 2.220(10)
F7 F8 2.190(10)
S1 C1 1.814(9)
S1 C2 1.814(9)
S2 C3 1.796(9)
S2 C4 1.813(9)
S3 C5 1.799(9)
S3 C6 1.798(8)
S4 C7 1.807(9)
S4 C8 1.789(8)
S5 C9 1.724(9)
S5 C10 1.790(10)
F1 B1 1.360(10)
F2 B1 1.340(10)
F3 B1 1.320(10)
F4 B1 1.370(10)
F5 B2 1.390(10)
F6 B2 1.390(10)
F7 B2 1.360(10)
F8 B2 1.33(2)
